data_1549172
loop_
_publ_author_name
'Zorina-Tikhonova, Ekaterina N.'
'Chistyakov, Aleksandr S.'
'Kiskin, Mikhail A.'
'Sidorov, Aleksei A.'
'Dorovatovskii, Pavel V.'
'Zubavichus, Yan V.'
'Voronova, Eugenia D.'
'Godovikov, Ivan A.'
'Korlyukov, Alexander A.'
'Eremenko, Igor L.'
'Vologzhanina, Anna V.'

_publ_section_title
;
 Exploitation of knowledge databases in the synthesis of zinc(II)
 malonates with photo-sensitive and photo-insensitive
 <i>N</i>,<i>N</i>'-containing linkers
;
_journal_issue 3
_journal_name_full IUCrJ
_journal_page_first
;
;
_journal_paper_doi 10.1107/S2052252518001641
_journal_volume 5
_journal_year 2018
_chemical_formula_moiety 'C19 H22 N2 O4 Zn, 0.38(H2 O)'
_chemical_formula_sum 'C19 H22.75 N2 O4.38 Zn'
_chemical_formula_weight 414.51
_chemical_name_systematic
;
 ?
;
_space_group_crystal_system orthorhombic
_space_group_IT_number 20
_space_group_name_Hall 'C 2c 2'
_space_group_name_H-M_alt 'C 2 2 21'
_symmetry_space_group_name_Hall 'C 2c 2'
_symmetry_space_group_name_H-M 'C 2 2 21'
_atom_sites_solution_hydrogens mixed
_audit_creation_date 2017-05-08
_audit_creation_method
;
Olex2 1.2
(compiled 2017.03.28 svn.r3405 for OlexSys, GUI svn.r5335)
;
_cell_angle_alpha 90
_cell_angle_beta 90
_cell_angle_gamma 90
_cell_formula_units_Z 16
_cell_length_a 24.662(3)
_cell_length_b 37.180(5)
_cell_length_c 8.7826(12)
_cell_measurement_reflns_used 4172
_cell_measurement_temperature 120
_cell_measurement_theta_max 25.68
_cell_measurement_theta_min 2.52
_cell_volume 8053.1(18)
_computing_molecular_graphics 'Olex2 (Dolomanov et al., 2009)'
_computing_publication_material 'Olex2 (Dolomanov et al., 2009)'
_computing_structure_refinement 'XL (Sheldrick, 2008)'
_diffrn_ambient_temperature 120.0
_diffrn_measured_fraction_theta_full 0.996
_diffrn_measured_fraction_theta_max 0.993
_diffrn_measurement_device_type 'Bruker APEX-II CCD'
_diffrn_measurement_method '\f and \w scans'
_diffrn_radiation_type MoK\a
_diffrn_radiation_wavelength 0.71073
_diffrn_reflns_av_R_equivalents 0.1034
_diffrn_reflns_av_unetI/netI 0.1183
_diffrn_reflns_Laue_measured_fraction_full 0.996
_diffrn_reflns_Laue_measured_fraction_max 0.993
_diffrn_reflns_limit_h_max 35
_diffrn_reflns_limit_h_min -35
_diffrn_reflns_limit_k_max 52
_diffrn_reflns_limit_k_min -53
_diffrn_reflns_limit_l_max 12
_diffrn_reflns_limit_l_min -12
_diffrn_reflns_number 41027
_diffrn_reflns_point_group_measured_fraction_full 0.998
_diffrn_reflns_point_group_measured_fraction_max 0.994
_diffrn_reflns_theta_full 25.242
_diffrn_reflns_theta_max 30.695
_diffrn_reflns_theta_min 2.191
_diffrn_standards_number 0
_exptl_absorpt_coefficient_mu 1.247
_exptl_absorpt_correction_T_max 0.3368
_exptl_absorpt_correction_T_min 0.2620
_exptl_absorpt_correction_type multi-scan
_exptl_absorpt_process_details
;
SADABS-2014/5 (Bruker,2014/5) was used for absorption correction.
wR2(int) was 0.1078 before and 0.0719 after correction.
The Ratio of minimum to maximum transmission is 0.7779.
The \l/2 correction factor is 0.00150.
;
_exptl_crystal_colour colourless
_exptl_crystal_colour_primary colourless
_exptl_crystal_density_diffrn 1.368
_exptl_crystal_description prism
_exptl_crystal_F_000 3452
_exptl_crystal_size_max 0.53
_exptl_crystal_size_mid 0.15
_exptl_crystal_size_min 0.14
_refine_diff_density_max 1.258
_refine_diff_density_min -1.123
_refine_diff_density_rms 0.117
_refine_ls_abs_structure_details
;
 Refined as an inversion twin.
;
_refine_ls_abs_structure_Flack 0.01(2)
_refine_ls_extinction_method none
_refine_ls_goodness_of_fit_ref 1.014
_refine_ls_hydrogen_treatment constr
_refine_ls_matrix_type full
_refine_ls_number_parameters 461
_refine_ls_number_reflns 12430
_refine_ls_number_restraints 14
_refine_ls_restrained_S_all 1.019
_refine_ls_R_factor_all 0.1123
_refine_ls_R_factor_gt 0.0646
_refine_ls_shift/su_max 0.000
_refine_ls_shift/su_mean 0.000
_refine_ls_structure_factor_coef Fsqd
_refine_ls_weighting_details 'w=1/[\s^2^(Fo^2^)+(0.0480P)^2^+17.0000P] where P=(Fo^2^+2Fc^2^)/3'
_refine_ls_weighting_scheme calc
_refine_ls_wR_factor_gt 0.1268
_refine_ls_wR_factor_ref 0.1497
_reflns_Friedel_coverage 0.830
_reflns_Friedel_fraction_full 1.000
_reflns_Friedel_fraction_max 0.995
_reflns_number_gt 7821
_reflns_number_total 12430
_reflns_threshold_expression 'I > 2\s(I)'
_cod_data_source_file lq5010.cif
_cod_data_source_block 9
_cod_original_cell_volume 8053.0(19)
_cod_database_code 1549172
_shelxl_version_number 2014-3
_shelx_space_group_comment
;
The symmetry employed for this shelxl refinement is uniquely defined
by the following loop, which should always be used as a source of
symmetry information in preference to the above space-group names.
They are only intended as comments.
;
_olex2_refinement_description
;
1. Others
 Fixed Sof: C31(0.5) H31A(0.5) H31B(0.5) C32(0.5) H32A(0.5) H32B(0.5)
 H32C(0.5) O1W(0.5) H1WA(0.5) H1WB(0.5) O2W(0.25) H2W(0.5) C31A(0.5) H31C(0.5)
 H31D(0.5) C32A(0.5) H32D(0.5) H32E(0.5) H32F(0.5)
 Fixed U12: Zn1(0) Zn3(0) C26(0) C30(0)
 Fixed U13: Zn1(0) C30(0)
 Fixed U23: Zn3(0) C26(0)
 Fixed Uiso: H1(0.031) H2(0.035) H4(0.039) H5(0.033) H6A(0.042) H6B(0.042)
 H7A(0.035) H7B(0.035) H8(0.034) H9(0.032) H11(0.033) H12(0.032) H13(0.045)
 H14(0.047) H16(0.076) H17(0.076) H18A(0.076) H18B(0.076) H19A(0.076)
 H19B(0.076) H20(0.04) H21(0.048) H23(0.064) H24(0.063) H27A(0.04) H27B(0.04)
 H28A(0.074) H28B(0.074) H28C(0.074) H31A(0.046) H31B(0.046) H32A(0.1)
 H32B(0.1) H32C(0.1) H36A(0.05) H36B(0.05) H37A(0.108) H37B(0.108) H37C(0.108)
 H38A(0.039) H38B(0.039) H39A(0.064) H39B(0.064) H39C(0.064) H1WA(0.104)
 H1WB(0.104) H2W(0.104) H31C(0.046) H31D(0.046) H32D(0.1) H32E(0.1) H32F(0.1)
 Fixed X: Zn3(0) H1(0.4305) H2(0.3848) H4(0.2827) H5(0.3317) H6A(0.2951)
 H6B(0.2654) H7A(0.3592) H7B(0.3261) H8(0.3058) H9(0.3362) H11(0.2603)
 H12(0.23) H13(0.2059) H14(0.154) H16(0.1219) H17(0.1754) H18A(0.0713)
 H18B(0.0765) H19A(0.1419) H19B(0.151) H20(0.021) H21(0.0642) H23(0.1054)
 H24(0.0587) C26(0.5) H27A(0.5415) H27B(0.5487) H28A(0.4695) H28B(0.5015)
 H28C(0.4611) H31A(0.1511) H31B(0.1812) H32A(0.2349) H32B(0.1969) H32C(0.2259)
 H36A(0.0543) H36B(0.0914) H37A(0.0597) H37B(0.0374) H37C(0.0915) H38A(0.1354)
 H38B(0.0907) H39A(0.0609) H39B(0.0893) H39C(0.0444) H1WA(-0.0056) H1WB(0.0061)
 H2W(-0.0224) H31C(0.1776) H31D(0.1324) H32D(0.1702) H32E(0.225) H32F(0.1966)
 Fixed Y: Zn1(0.5) H1(0.4863) H2(0.4589) H4(0.4258) H5(0.4536) H6A(0.4322)
 H6B(0.4143) H7A(0.3895) H7B(0.3711) H8(0.3577) H9(0.3909) H11(0.3288)
 H12(0.2976) H13(0.3637) H14(0.3878) H16(0.2941) H17(0.2723) H18A(0.3448)
 H18B(0.3781) H19A(0.3547) H19B(0.3869) H20(0.4594) H21(0.4313) H23(0.3589)
 H24(0.3882) H27A(0.5915) H27B(0.6193) H28A(0.6429) H28B(0.6395) H28C(0.6145)
 C30(0.5) H31A(0.5343) H31B(0.5371) H32A(0.4935) H32B(0.4789) H32C(0.5093)
 H36A(0.2436) H36B(0.2566) H37A(0.1891) H37B(0.2148) H37C(0.2052) H38A(0.193)
 H38B(0.1846) H39A(0.2018) H39B(0.2339) H39C(0.2279) H1WA(0.3056) H1WB(0.316)
 H2W(0.304) H31C(0.5347) H31D(0.528) H32D(0.4887) H32E(0.5045) H32F(0.4702)
 Fixed Z: Zn1(1.5) Zn3(-0.75) H1(1.1723) H2(0.9882) H4(1.2899) H5(1.4671)
 H6A(0.9123) H6B(1.0213) H7A(0.9324) H7B(1.0304) H8(0.4631) H9(0.653)
 H11(0.9334) H12(0.7354) H13(0.2854) H14(0.1103) H16(-0.0322) H17(0.1429) H18A(-
 0.1372) H18B(-0.0711) H19A(-0.2792) H19B(-0.2074) H20(-0.4222) H21(-0.24) H23(-
 0.5306) H24(-0.7023) C26(1.25) H27A(1.4381) H27B(1.3372) H28A(1.406)
 H28B(1.5353) H28C(1.5057) C30(-1) H31A(-0.8511) H31B(-0.9826) H32A(-0.917)
 H32B(-0.8182) H32C(-0.776) H36A(0.6837) H36B(0.7862) H37A(0.8013) H37B(0.897)
 H37C(0.9125) H38A(0.4614) H38B(0.5472) H39A(0.3252) H39B(0.3362) H39C(0.4282)
 H1WA(0.6331) H1WB(0.4846) H2W(0.2444) H31C(-0.8867) H31D(-0.8007) H32D(-
 0.6563) H32E(-0.7272) H32F(-0.8032)
;

loop_
_space_group_symop_operation_xyz
'x, y, z'
'-x, -y, z+1/2'
'-x, y, -z+1/2'
'x, -y, -z'
'x+1/2, y+1/2, z'
'-x+1/2, -y+1/2, z+1/2'
'-x+1/2, y+1/2, -z+1/2'
'x+1/2, -y+1/2, -z'

loop_
_atom_site_label
_atom_site_type_symbol
_atom_site_fract_x
_atom_site_fract_y
_atom_site_fract_z
_atom_site_U_iso_or_equiv
_atom_site_adp_type
_atom_site_occupancy
_atom_site_site_symmetry_order
_atom_site_calc_flag
_atom_site_refinement_flags_posn
_atom_site_refinement_flags_adp
_atom_site_refinement_flags_occupancy
_atom_site_disorder_assembly
_atom_site_disorder_group
Zn1 Zn 0.43029(4) 0.5000 1.5000 0.0198(2) Uani 1 2 d S T P . .
Zn2 Zn 0.24034(3) 0.29141(2) 0.40389(8) 0.02010(17) Uani 1 1 d . . . . .
Zn3 Zn 0.0000 0.45663(3) -0.7500 0.0318(3) Uani 1 2 d S T P . .
O1 O 0.40948(19) 0.56008(12) 1.3003(5) 0.0246(10) Uani 1 1 d . . . . .
O2 O 0.48008(18) 0.53367(12) 1.4095(6) 0.0258(10) Uani 1 1 d . . . . .
O3 O 0.0937(3) 0.44142(13) -0.9269(7) 0.0454(15) Uani 1 1 d . . . . .
O4 O 0.0524(2) 0.48994(13) -0.8352(6) 0.0378(14) Uani 1 1 d . . . . .
O5 O 0.1350(2) 0.28996(14) 0.5611(6) 0.0389(13) Uani 1 1 d . . . . .
O6 O 0.19739(18) 0.25184(12) 0.4812(5) 0.0227(10) Uani 1 1 d . . . . .
O7 O 0.1970(2) 0.23265(12) 0.8134(5) 0.0247(10) Uani 1 1 d . . . . .
O8 O 0.1823(2) 0.17826(12) 0.7204(5) 0.0278(11) Uani 1 1 d . . . . .
N1 N 0.3857(2) 0.47416(15) 1.3405(6) 0.0211(12) Uani 1 1 d . . . . .
N2 N 0.2641(2) 0.32361(14) 0.5766(6) 0.0239(12) Uani 1 1 d . . . . .
N3 N 0.1946(2) 0.31490(15) 0.2403(6) 0.0240(12) Uani 1 1 d . . . . .
N4 N 0.0349(3) 0.42720(16) -0.5861(7) 0.0318(14) Uani 1 1 d . . . . .
C1 C 0.4018(3) 0.47491(19) 1.1948(8) 0.0258(15) Uani 1 1 d . . . . .
H1 H 0.4305 0.4863 1.1723 0.031 Uiso 1 1 calc R . . . .
C2 C 0.3735(3) 0.45780(18) 1.0795(8) 0.0289(16) Uani 1 1 d . . . . .
H2 H 0.3848 0.4589 0.9882 0.035 Uiso 1 1 calc R . . . .
C3 C 0.3270(3) 0.43899(18) 1.1132(9) 0.0288(16) Uani 1 1 d . . . . .
C4 C 0.3110(3) 0.4375(2) 1.2647(9) 0.0323(17) Uani 1 1 d . . . . .
H4 H 0.2827 0.4258 1.2899 0.039 Uiso 1 1 calc R . . . .
C5 C 0.3415(3) 0.45506(19) 1.3745(7) 0.0274(15) Uani 1 1 d . . . . .
H5 H 0.3317 0.4536 1.4671 0.033 Uiso 1 1 calc R . . . .
C6 C 0.2974(3) 0.41908(19) 0.9913(9) 0.0348(17) Uani 1 1 d . . . . .
H6A H 0.2951 0.4322 0.9123 0.042 Uiso 1 1 calc R . . . .
H6B H 0.2654 0.4143 1.0213 0.042 Uiso 1 1 calc R . . . .
C7 C 0.3263(3) 0.38462(18) 0.9523(8) 0.0292(16) Uani 1 1 d . . . . .
H7A H 0.3592 0.3895 0.9324 0.035 Uiso 1 1 calc R . . . .
H7B H 0.3261 0.3711 1.0304 0.035 Uiso 1 1 calc R . . . .
C8 C 0.2968(3) 0.35223(19) 0.5536(8) 0.0287(16) Uani 1 1 d . . . . .
H8 H 0.3058 0.3577 0.4631 0.034 Uiso 1 1 calc R . . . .
C9 C 0.3162(3) 0.37281(18) 0.6716(8) 0.0267(15) Uani 1 1 d . . . . .
H9 H 0.3362 0.3909 0.6530 0.032 Uiso 1 1 calc R . . . .
C10 C 0.3033(3) 0.36415(19) 0.8218(8) 0.0259(15) Uani 1 1 d . . . . .
C11 C 0.2695(3) 0.33485(18) 0.8438(8) 0.0279(16) Uani 1 1 d . . . . .
H11 H 0.2603 0.3288 0.9334 0.033 Uiso 1 1 calc R . . . .
C12 C 0.2508(3) 0.31545(17) 0.7197(7) 0.0267(15) Uani 1 1 d . . . . .
H12 H 0.2300 0.2976 0.7354 0.032 Uiso 1 1 calc R . . . .
C13 C 0.1888(3) 0.3499(2) 0.2248(9) 0.0378(19) Uani 1 1 d . . . . .
H13 H 0.2059 0.3637 0.2854 0.045 Uiso 1 1 calc R . . . .
C14 C 0.1565(3) 0.3651(2) 0.1156(9) 0.039(2) Uani 1 1 d . . . . .
H14 H 0.1540 0.3878 0.1103 0.047 Uiso 1 1 calc R . . . .
C15 C 0.1285(5) 0.3444(3) 0.0157(12) 0.0634(14) Uani 1 1 d . . . . .
C16 C 0.1373(5) 0.3084(3) 0.0294(11) 0.0634(14) Uani 1 1 d . . . . .
H16 H 0.1219 0.2941 -0.0322 0.076 Uiso 1 1 calc R . . . .
C17 C 0.1704(4) 0.2949(3) 0.1396(10) 0.0634(14) Uani 1 1 d . . . . .
H17 H 0.1754 0.2723 0.1429 0.076 Uiso 1 1 calc R . . . .
C18 C 0.0941(4) 0.3604(3) -0.1073(11) 0.0634(14) Uani 1 1 d . . . . .
H18A H 0.0713 0.3448 -0.1372 0.076 Uiso 1 1 calc R . . . .
H18B H 0.0765 0.3781 -0.0711 0.076 Uiso 1 1 calc R . . . .
C19 C 0.1264(4) 0.3727(3) -0.2388(11) 0.0634(14) Uani 1 1 d . . . . .
H19A H 0.1419 0.3547 -0.2792 0.076 Uiso 1 1 calc R . . . .
H19B H 0.1510 0.3869 -0.2074 0.076 Uiso 1 1 calc R . . . .
C20 C 0.0373(3) 0.4399(2) -0.4429(8) 0.0336(18) Uani 1 1 d . . . . .
H20 H 0.0210 0.4594 -0.4222 0.040 Uiso 1 1 calc R . . . .
C21 C 0.0647(3) 0.4228(2) -0.3297(8) 0.040(2) Uani 1 1 d . . . . .
H21 H 0.0642 0.4313 -0.2400 0.048 Uiso 1 1 calc R . . . .
C22 C 0.0931(4) 0.3918(2) -0.3593(9) 0.044(2) Uani 1 1 d . . . . .
C23 C 0.0895(4) 0.3784(2) -0.5069(10) 0.053(3) Uani 1 1 d . . . . .
H23 H 0.1054 0.3589 -0.5306 0.064 Uiso 1 1 calc R . . . .
C24 C 0.0605(4) 0.3969(2) -0.6129(9) 0.053(3) Uani 1 1 d . . . . .
H24 H 0.0587 0.3882 -0.7023 0.063 Uiso 1 1 calc R . . . .
C25 C 0.4588(3) 0.55774(17) 1.3230(7) 0.0217(14) Uani 1 1 d . . . . .
C26 C 0.5000 0.5827(2) 1.2500 0.024(2) Uani 1 2 d S T P . .
C27 C 0.5252(3) 0.60542(19) 1.3765(9) 0.0332(17) Uani 1 1 d . . . . .
H27A H 0.5415 0.5915 1.4381 0.040 Uiso 1 1 calc R . . . .
H27B H 0.5487 0.6193 1.3372 0.040 Uiso 1 1 calc R . . . .
C28 C 0.4849(3) 0.6281(2) 1.4657(10) 0.049(2) Uani 1 1 d . . . . .
H28A H 0.4695 0.6429 1.4060 0.074 Uiso 1 1 calc GR . . . .
H28B H 0.5015 0.6395 1.5353 0.074 Uiso 1 1 calc GR . . . .
H28C H 0.4611 0.6145 1.5057 0.074 Uiso 1 1 calc GR . . . .
C29 C 0.0894(3) 0.4739(2) -0.9141(10) 0.0378(18) Uani 1 1 d . . . . .
C30 C 0.1277(5) 0.5000 -1.0000 0.047(3) Uani 1 2 d DS T P . .
C31 C 0.1669(7) 0.5223(4) -0.921(2) 0.038(3) Uiso 0.5 1 d . . . A 1
H31A H 0.1511 0.5343 -0.8511 0.046 Uiso 0.5 1 calc R . . A 1
H31B H 0.1812 0.5371 -0.9826 0.046 Uiso 0.5 1 calc R . . A 1
C32 C 0.2111(8) 0.4983(6) -0.850(3) 0.067(4) Uiso 0.5 1 d . . . A 1
H32A H 0.2349 0.4935 -0.9170 0.100 Uiso 0.5 1 calc GR . . A 1
H32B H 0.1969 0.4789 -0.8182 0.100 Uiso 0.5 1 calc GR . . A 1
H32C H 0.2259 0.5093 -0.7760 0.100 Uiso 0.5 1 calc GR . . A 1
C33 C 0.1537(3) 0.25975(18) 0.5528(8) 0.0236(14) Uani 1 1 d . . . . .
C34 C 0.1274(3) 0.22746(19) 0.6306(8) 0.0248(15) Uani 1 1 d . . . . .
C35 C 0.1719(2) 0.21020(18) 0.7251(7) 0.0208(13) Uani 1 1 d . . . . .
C36 C 0.0819(3) 0.2380(2) 0.7366(9) 0.042(2) Uani 1 1 d . . . . .
H36A H 0.0543 0.2436 0.6837 0.050 Uiso 1 1 calc R . . . .
H36B H 0.0914 0.2566 0.7862 0.050 Uiso 1 1 calc R . . . .
C37 C 0.0658(4) 0.2085(3) 0.8494(11) 0.072(3) Uani 1 1 d . U . . .
H37A H 0.0597 0.1891 0.8013 0.108 Uiso 1 1 calc GR . . . .
H37B H 0.0374 0.2148 0.8970 0.108 Uiso 1 1 calc GR . . . .
H37C H 0.0915 0.2052 0.9125 0.108 Uiso 1 1 calc GR . . . .
C38 C 0.1078(3) 0.20186(18) 0.5053(9) 0.0326(16) Uani 1 1 d . . . . .
H38A H 0.1354 0.1930 0.4614 0.039 Uiso 1 1 calc R . . . .
H38B H 0.0907 0.1846 0.5472 0.039 Uiso 1 1 calc R . . . .
C39 C 0.0717(3) 0.2182(2) 0.3858(9) 0.043(2) Uani 1 1 d . . . . .
H39A H 0.0609 0.2018 0.3252 0.064 Uiso 1 1 calc GR . . . .
H39B H 0.0893 0.2339 0.3362 0.064 Uiso 1 1 calc GR . . . .
H39C H 0.0444 0.2279 0.4282 0.064 Uiso 1 1 calc GR . . . .
O1W O 0.0190(5) 0.3067(3) 0.5654(19) 0.069(4) Uani 0.5 1 d . U . B 2
H1WA H -0.0056 0.3056 0.6331 0.104 Uiso 0.5 1 d R . . B 2
H1WB H 0.0061 0.3160 0.4846 0.104 Uiso 0.5 1 d R . . B 2
O2W O -0.0014(15) 0.3165(6) 0.300(3) 0.069(4) Uani 0.25 1 d . . . C 1
H2W H -0.0224 0.3040 0.2444 0.104 Uiso 0.5 1 d R . . C 1
C31A C 0.1567(7) 0.5181(4) -0.8547(18) 0.038(3) Uiso 0.5 1 d D . . A 2
H31C H 0.1776 0.5347 -0.8867 0.046 Uiso 0.5 1 calc R . . A 2
H31D H 0.1324 0.5280 -0.8007 0.046 Uiso 0.5 1 calc R . . A 2
C32A C 0.1902(8) 0.4931(6) -0.751(3) 0.067(4) Uiso 0.5 1 d D . . A 2
H32D H 0.1702 0.4887 -0.6563 0.100 Uiso 0.5 1 calc GR . . A 2
H32E H 0.2250 0.5045 -0.7272 0.100 Uiso 0.5 1 calc GR . . A 2
H32F H 0.1966 0.4702 -0.8032 0.100 Uiso 0.5 1 calc GR . . A 2

loop_
_atom_site_aniso_label
_atom_site_aniso_U_11
_atom_site_aniso_U_22
_atom_site_aniso_U_33
_atom_site_aniso_U_23
_atom_site_aniso_U_13
_atom_site_aniso_U_12
Zn1 0.0225(5) 0.0238(5) 0.0129(5) -0.0020(4) 0.000 0.000
Zn2 0.0252(4) 0.0205(3) 0.0146(3) 0.0003(3) -0.0019(3) -0.0010(3)
Zn3 0.0529(8) 0.0266(6) 0.0160(5) 0.000 -0.0115(5) 0.000
O1 0.024(3) 0.026(2) 0.024(2) -0.002(2) 0.003(2) -0.001(2)
O2 0.029(3) 0.030(2) 0.019(2) 0.003(2) -0.001(2) -0.001(2)
O3 0.061(4) 0.025(3) 0.050(4) 0.001(3) -0.012(3) 0.011(3)
O4 0.056(4) 0.030(3) 0.028(3) 0.000(2) -0.007(3) 0.003(3)
O5 0.041(3) 0.022(2) 0.053(4) -0.001(3) -0.010(2) 0.006(2)
O6 0.021(2) 0.026(2) 0.021(2) 0.004(2) 0.000(2) -0.0012(19)
O7 0.029(3) 0.027(2) 0.018(2) -0.0015(19) 0.000(2) 0.001(2)
O8 0.037(3) 0.021(2) 0.026(3) -0.0010(19) 0.001(2) -0.001(2)
N1 0.023(3) 0.026(3) 0.014(3) -0.003(2) 0.001(2) -0.002(2)
N2 0.031(3) 0.025(3) 0.016(3) 0.000(2) -0.002(2) -0.005(3)
N3 0.028(3) 0.028(3) 0.016(3) 0.001(2) -0.004(2) 0.000(2)
N4 0.049(4) 0.027(3) 0.020(3) -0.004(3) -0.008(3) 0.001(3)
C1 0.032(4) 0.027(3) 0.018(3) -0.001(3) -0.001(3) -0.001(3)
C2 0.048(5) 0.026(3) 0.012(3) -0.005(3) -0.002(3) -0.001(3)
C3 0.032(4) 0.025(3) 0.029(4) -0.008(3) -0.010(3) 0.005(3)
C4 0.023(4) 0.043(4) 0.032(4) -0.006(3) -0.005(3) -0.009(3)
C5 0.034(4) 0.031(4) 0.017(3) 0.000(3) 0.003(3) -0.002(3)
C6 0.035(4) 0.037(4) 0.032(4) -0.009(4) -0.012(4) -0.002(3)
C7 0.031(4) 0.030(4) 0.026(3) -0.002(3) -0.005(3) 0.001(3)
C8 0.038(4) 0.032(4) 0.017(3) 0.003(3) -0.001(3) -0.007(3)
C9 0.033(4) 0.019(3) 0.027(4) -0.004(3) -0.002(3) -0.010(3)
C10 0.027(4) 0.029(4) 0.022(3) -0.003(3) -0.007(3) -0.005(3)
C11 0.038(4) 0.029(4) 0.016(3) -0.002(3) -0.003(3) -0.004(3)
C12 0.033(4) 0.027(3) 0.020(3) -0.004(3) -0.004(3) -0.006(3)
C13 0.047(5) 0.029(4) 0.037(4) -0.007(3) -0.022(4) 0.003(4)
C14 0.049(5) 0.031(4) 0.037(5) 0.001(3) -0.014(4) 0.014(4)
C15 0.093(4) 0.049(2) 0.048(3) 0.008(2) -0.044(3) 0.001(2)
C16 0.093(4) 0.049(2) 0.048(3) 0.008(2) -0.044(3) 0.001(2)
C17 0.093(4) 0.049(2) 0.048(3) 0.008(2) -0.044(3) 0.001(2)
C18 0.093(4) 0.049(2) 0.048(3) 0.008(2) -0.044(3) 0.001(2)
C19 0.093(4) 0.049(2) 0.048(3) 0.008(2) -0.044(3) 0.001(2)
C20 0.043(5) 0.041(4) 0.017(3) 0.002(3) -0.005(3) 0.011(4)
C21 0.050(5) 0.051(5) 0.017(3) -0.003(3) -0.005(3) 0.022(4)
C22 0.051(5) 0.060(6) 0.021(4) 0.006(4) -0.003(4) 0.024(5)
C23 0.089(8) 0.043(5) 0.027(4) -0.003(4) -0.008(5) 0.026(5)
C24 0.097(8) 0.046(5) 0.016(4) -0.005(3) -0.018(4) 0.015(5)
C25 0.028(4) 0.020(3) 0.017(3) -0.003(3) 0.002(3) -0.001(3)
C26 0.030(5) 0.020(4) 0.023(5) 0.000 0.000(4) 0.000
C27 0.033(4) 0.025(3) 0.041(5) -0.010(3) 0.003(3) -0.003(3)
C28 0.045(5) 0.051(5) 0.050(6) -0.026(4) -0.007(4) 0.004(4)
C29 0.042(5) 0.030(4) 0.041(5) -0.001(4) -0.017(4) 0.003(3)
C30 0.031(6) 0.028(5) 0.084(10) -0.004(7) 0.000 0.000
C33 0.024(4) 0.026(3) 0.021(3) 0.000(3) -0.003(3) -0.001(3)
C34 0.018(3) 0.029(3) 0.027(4) -0.001(3) 0.003(3) 0.001(3)
C35 0.021(3) 0.026(3) 0.015(3) 0.001(3) 0.005(2) -0.006(3)
C36 0.026(4) 0.070(6) 0.030(4) 0.000(4) 0.005(3) 0.006(4)
C37 0.049(5) 0.098(7) 0.069(6) 0.027(6) 0.028(5) 0.011(6)
C38 0.036(4) 0.029(4) 0.033(4) 0.002(3) -0.006(4) -0.005(3)
C39 0.037(4) 0.056(5) 0.035(4) -0.002(4) -0.010(4) -0.006(4)
O1W 0.057(6) 0.052(5) 0.098(7) 0.008(5) 0.015(5) 0.002(5)
O2W 0.057(6) 0.052(5) 0.098(7) 0.008(5) 0.015(5) 0.002(5)

loop_
_atom_type_symbol
_atom_type_description
_atom_type_scat_dispersion_real
_atom_type_scat_dispersion_imag
_atom_type_scat_source
C C 0.0033 0.0016 'International Tables Vol C Tables 4.2.6.8 and 6.1.1.4'
H H 0.0000 0.0000 'International Tables Vol C Tables 4.2.6.8 and 6.1.1.4'
N N 0.0061 0.0033 'International Tables Vol C Tables 4.2.6.8 and 6.1.1.4'
O O 0.0106 0.0060 'International Tables Vol C Tables 4.2.6.8 and 6.1.1.4'
Zn Zn 0.2839 1.4301 'International Tables Vol C Tables 4.2.6.8 and 6.1.1.4'

loop_
_geom_angle_atom_site_label_1
_geom_angle_atom_site_label_2
_geom_angle_atom_site_label_3
_geom_angle
_geom_angle_site_symmetry_1
_geom_angle_site_symmetry_3
O2 Zn1 O2 100.7(3) 4_568 .
O2 Zn1 N1 108.9(2) . 4_568
O2 Zn1 N1 108.9(2) 4_568 .
O2 Zn1 N1 111.7(2) . .
O2 Zn1 N1 111.7(2) 4_568 4_568
N1 Zn1 N1 114.1(3) . 4_568
O6 Zn2 O7 103.15(19) . 6_554
O6 Zn2 N2 110.2(2) . .
O6 Zn2 N3 105.8(2) . .
O7 Zn2 N2 110.3(2) 6_554 .
O7 Zn2 N3 110.5(2) 6_554 .
N2 Zn2 N3 116.0(2) . .
O4 Zn3 O4 100.7(3) 3_553 .
O4 Zn3 N4 109.9(2) 3_553 3_553
O4 Zn3 N4 111.0(2) . 3_553
O4 Zn3 N4 109.9(2) . .
O4 Zn3 N4 111.0(2) 3_553 .
N4 Zn3 N4 113.7(3) . 3_553
C25 O2 Zn1 115.9(4) . .
C29 O4 Zn3 112.5(5) . .
C33 O6 Zn2 117.2(4) . .
C35 O7 Zn2 109.0(4) . 6
C1 N1 Zn1 119.3(5) . .
C5 N1 Zn1 122.8(4) . .
C5 N1 C1 117.9(6) . .
C8 N2 Zn2 121.9(4) . .
C12 N2 Zn2 120.1(4) . .
C12 N2 C8 117.8(6) . .
C13 N3 Zn2 124.1(5) . .
C17 N3 Zn2 119.4(5) . .
C17 N3 C13 116.4(7) . .
C20 N4 Zn3 119.9(5) . .
C24 N4 Zn3 123.1(5) . .
C24 N4 C20 116.6(7) . .
N1 C1 H1 118.7 . .
N1 C1 C2 122.6(7) . .
C2 C1 H1 118.7 . .
C1 C2 H2 120.1 . .
C3 C2 C1 119.8(7) . .
C3 C2 H2 120.1 . .
C2 C3 C4 117.7(6) . .
C2 C3 C6 120.4(7) . .
C4 C3 C6 121.8(7) . .
C3 C4 H4 120.3 . .
C5 C4 C3 119.5(7) . .
C5 C4 H4 120.3 . .
N1 C5 C4 122.6(6) . .
N1 C5 H5 118.7 . .
C4 C5 H5 118.7 . .
C3 C6 H6A 109.5 . .
C3 C6 H6B 109.5 . .
C3 C6 C7 110.7(6) . .
H6A C6 H6B 108.1 . .
C7 C6 H6A 109.5 . .
C7 C6 H6B 109.5 . .
C6 C7 H7A 108.4 . .
C6 C7 H7B 108.4 . .
H7A C7 H7B 107.5 . .
C10 C7 C6 115.4(6) . .
C10 C7 H7A 108.4 . .
C10 C7 H7B 108.4 . .
N2 C8 H8 118.9 . .
N2 C8 C9 122.3(6) . .
C9 C8 H8 118.9 . .
C8 C9 H9 119.8 . .
C8 C9 C10 120.3(6) . .
C10 C9 H9 119.8 . .
C9 C10 C7 121.5(6) . .
C11 C10 C7 121.6(6) . .
C11 C10 C9 116.8(6) . .
C10 C11 H11 120.0 . .
C12 C11 C10 120.0(6) . .
C12 C11 H11 120.0 . .
N2 C12 C11 122.7(6) . .
N2 C12 H12 118.6 . .
C11 C12 H12 118.6 . .
N3 C13 H13 118.5 . .
N3 C13 C14 122.9(7) . .
C14 C13 H13 118.5 . .
C13 C14 H14 119.5 . .
C15 C14 C13 121.1(8) . .
C15 C14 H14 119.5 . .
C14 C15 C16 114.7(8) . .
C14 C15 C18 122.0(8) . .
C16 C15 C18 123.1(9) . .
C15 C16 H16 119.3 . .
C17 C16 C15 121.5(9) . .
C17 C16 H16 119.3 . .
N3 C17 C16 123.2(9) . .
N3 C17 H17 118.4 . .
C16 C17 H17 118.4 . .
C15 C18 H18A 109.1 . .
C15 C18 H18B 109.1 . .
H18A C18 H18B 107.8 . .
C19 C18 C15 112.5(9) . .
C19 C18 H18A 109.1 . .
C19 C18 H18B 109.1 . .
C18 C19 H19A 108.9 . .
C18 C19 H19B 108.9 . .
C18 C19 C22 113.5(9) . .
H19A C19 H19B 107.7 . .
C22 C19 H19A 108.9 . .
C22 C19 H19B 108.9 . .
N4 C20 H20 118.6 . .
N4 C20 C21 122.7(7) . .
C21 C20 H20 118.6 . .
C20 C21 H21 119.7 . .
C20 C21 C22 120.5(7) . .
C22 C21 H21 119.7 . .
C21 C22 C19 122.5(8) . .
C21 C22 C23 116.5(7) . .
C23 C22 C19 121.0(8) . .
C22 C23 H23 120.4 . .
C24 C23 C22 119.3(8) . .
C24 C23 H23 120.4 . .
N4 C24 C23 124.3(8) . .
N4 C24 H24 117.8 . .
C23 C24 H24 117.8 . .
O1 C25 O2 123.1(6) . .
O1 C25 C26 123.2(6) . .
O2 C25 C26 113.6(6) . .
C25 C26 C25 104.7(7) . 3_657
C25 C26 C27 107.6(4) . .
C25 C26 C27 111.9(4) . 3_657
C25 C26 C27 111.9(4) 3_657 .
C25 C26 C27 107.6(4) 3_657 3_657
C27 C26 C27 112.7(8) . 3_657
C26 C27 H27A 108.6 . .
C26 C27 H27B 108.6 . .
H27A C27 H27B 107.6 . .
C28 C27 C26 114.6(6) . .
C28 C27 H27A 108.6 . .
C28 C27 H27B 108.6 . .
C27 C28 H28A 109.5 . .
C27 C28 H28B 109.5 . .
C27 C28 H28C 109.5 . .
H28A C28 H28B 109.5 . .
H28A C28 H28C 109.5 . .
H28B C28 H28C 109.5 . .
O3 C29 O4 124.7(8) . .
O3 C29 C30 121.4(8) . .
O4 C29 C30 113.8(6) . .
C29 C30 C29 104.8(9) . 4_563
C29 C30 C31A 98.4(7) . .
C29 C30 C31A 98.4(7) 4_563 4_563
C29 C30 C31A 113.3(7) 4_563 .
C29 C30 C31A 113.3(7) . 4_563
C31 C30 C29 106.4(7) . 4_563
C31 C30 C29 122.0(8) 4_563 4_563
C31 C30 C29 122.0(8) . .
C31 C30 C29 106.4(7) 4_563 .
C31 C30 C31 96.6(16) 4_563 .
C31A C30 C31A 127.3(15) 4_563 .
C30 C31 H31A 109.8 . .
C30 C31 H31B 109.8 . .
C30 C31 C32 109.4(14) . .
H31A C31 H31B 108.2 . .
C32 C31 H31A 109.8 . .
C32 C31 H31B 109.8 . .
C31 C32 H32A 109.5 . .
C31 C32 H32B 109.5 . .
C31 C32 H32C 109.5 . .
H32A C32 H32B 109.5 . .
H32A C32 H32C 109.5 . .
H32B C32 H32C 109.5 . .
O5 C33 O6 124.0(7) . .
O5 C33 C34 122.6(6) . .
O6 C33 C34 113.4(6) . .
C33 C34 C38 107.5(6) . .
C35 C34 C33 105.6(5) . .
C35 C34 C38 111.0(6) . .
C36 C34 C33 112.8(6) . .
C36 C34 C35 108.1(6) . .
C36 C34 C38 111.7(6) . .
O7 C35 C34 113.6(6) . .
O8 C35 O7 123.3(6) . .
O8 C35 C34 123.1(6) . .
C34 C36 H36A 108.8 . .
C34 C36 H36B 108.8 . .
C34 C36 C37 113.8(7) . .
H36A C36 H36B 107.7 . .
C37 C36 H36A 108.8 . .
C37 C36 H36B 108.8 . .
C36 C37 H37A 109.5 . .
C36 C37 H37B 109.5 . .
C36 C37 H37C 109.5 . .
H37A C37 H37B 109.5 . .
H37A C37 H37C 109.5 . .
H37B C37 H37C 109.5 . .
C34 C38 H38A 108.3 . .
C34 C38 H38B 108.3 . .
H38A C38 H38B 107.4 . .
C39 C38 C34 115.9(6) . .
C39 C38 H38A 108.3 . .
C39 C38 H38B 108.3 . .
C38 C39 H39A 109.5 . .
C38 C39 H39B 109.5 . .
C38 C39 H39C 109.5 . .
H39A C39 H39B 109.5 . .
H39A C39 H39C 109.5 . .
H39B C39 H39C 109.5 . .
H1WA O1W H1WB 109.7 . .
O2W O2W H2W 58.5 3 .
C30 C31A H31C 108.1 . .
C30 C31A H31D 108.1 . .
H31C C31A H31D 107.3 . .
C32A C31A C30 117.0(13) . .
C32A C31A H31C 108.1 . .
C32A C31A H31D 108.1 . .
C31A C32A H32D 109.5 . .
C31A C32A H32E 109.5 . .
C31A C32A H32F 109.5 . .
H32D C32A H32E 109.5 . .
H32D C32A H32F 109.5 . .
H32E C32A H32F 109.5 . .

loop_
_geom_bond_atom_site_label_1
_geom_bond_atom_site_label_2
_geom_bond_distance
_geom_bond_site_symmetry_2
Zn1 O2 1.925(5) 4_568
Zn1 O2 1.925(5) .
Zn1 N1 2.024(5) 4_568
Zn1 N1 2.024(5) .
Zn2 O6 1.936(4) .
Zn2 O7 1.955(5) 6_554
Zn2 N2 2.019(5) .
Zn2 N3 2.025(6) .
Zn3 O4 1.941(6) .
Zn3 O4 1.940(6) 3_553
Zn3 N4 2.003(6) 3_553
Zn3 N4 2.003(6) .
O1 C25 1.235(8) .
O2 C25 1.286(8) .
O3 C29 1.219(9) .
O4 C29 1.290(10) .
O5 C33 1.216(8) .
O6 C33 1.282(8) .
O7 Zn2 1.955(5) 6
O7 C35 1.296(8) .
O8 C35 1.216(8) .
N1 C1 1.340(8) .
N1 C5 1.333(9) .
N2 C8 1.351(9) .
N2 C12 1.334(8) .
N3 C13 1.316(9) .
N3 C17 1.301(10) .
N4 C20 1.345(9) .
N4 C24 1.312(10) .
C1 H1 0.8500 .
C1 C2 1.384(9) .
C2 H2 0.8500 .
C2 C3 1.375(10) .
C3 C4 1.389(11) .
C3 C6 1.493(10) .
C4 H4 0.8500 .
C4 C5 1.388(10) .
C5 H5 0.8500 .
C6 H6A 0.8500 .
C6 H6B 0.8500 .
C6 C7 1.506(10) .
C7 H7A 0.8500 .
C7 H7B 0.8500 .
C7 C10 1.489(9) .
C8 H8 0.8500 .
C8 C9 1.374(9) .
C9 H9 0.8500 .
C9 C10 1.395(10) .
C10 C11 1.385(9) .
C11 H11 0.8500 .
C11 C12 1.386(9) .
C12 H12 0.8500 .
C13 H13 0.8500 .
C13 C14 1.368(10) .
C14 H14 0.8500 .
C14 C15 1.356(12) .
C15 C16 1.361(13) .
C15 C18 1.496(11) .
C16 H16 0.8500 .
C16 C17 1.362(11) .
C17 H17 0.8500 .
C18 H18A 0.8500 .
C18 H18B 0.8500 .
C18 C19 1.476(14) .
C19 H19A 0.8500 .
C19 H19B 0.8500 .
C19 C22 1.517(11) .
C20 H20 0.8500 .
C20 C21 1.360(10) .
C21 H21 0.8500 .
C21 C22 1.371(11) .
C22 C23 1.392(11) .
C23 H23 0.8500 .
C23 C24 1.361(11) .
C24 H24 0.8500 .
C25 C26 1.517(9) .
C26 C25 1.517(9) 3_657
C26 C27 1.528(8) 3_657
C26 C27 1.528(8) .
C27 H27A 0.8500 .
C27 H27B 0.8500 .
C27 C28 1.520(10) .
C28 H28A 0.8501 .
C28 H28B 0.8501 .
C28 H28C 0.8501 .
C29 C30 1.550(11) .
C30 C29 1.550(11) 4_563
C30 C31 1.452(18) .
C30 C31 1.452(18) 4_563
C30 C31A 1.610(15) .
C30 C31A 1.610(15) 4_563
C31 H31A 0.8500 .
C31 H31B 0.8500 .
C31 C32 1.54(3) .
C32 H32A 0.8501 .
C32 H32B 0.8501 .
C32 H32C 0.8501 .
C33 C34 1.526(10) .
C34 C35 1.519(9) .
C34 C36 1.510(10) .
C34 C38 1.533(10) .
C36 H36A 0.8500 .
C36 H36B 0.8500 .
C36 C37 1.532(12) .
C37 H37A 0.8501 .
C37 H37B 0.8501 .
C37 H37C 0.8501 .
C38 H38A 0.8500 .
C38 H38B 0.8500 .
C38 C39 1.504(10) .
C39 H39A 0.8501 .
C39 H39B 0.8501 .
C39 H39C 0.8501 .
O1W H1WA 0.8505 .
O1W H1WB 0.8502 .
O2W O2W 0.88(6) 3
O2W H2W 0.8502 .
C31A H31C 0.8500 .
C31A H31D 0.8500 .
C31A C32A 1.542(19) .
C32A H32D 0.9800 .
C32A H32E 0.9800 .
C32A H32F 0.9800 .

loop_
_geom_torsion_atom_site_label_1
_geom_torsion_atom_site_label_2
_geom_torsion_atom_site_label_3
_geom_torsion_atom_site_label_4
_geom_torsion
_geom_torsion_site_symmetry_1
_geom_torsion_site_symmetry_4
Zn1 O2 C25 O1 1.5(8) . .
Zn1 O2 C25 C26 -177.8(4) . .
Zn1 N1 C1 C2 179.8(5) . .
Zn1 N1 C5 C4 179.8(5) . .
Zn2 O6 C33 O5 7.9(9) . .
Zn2 O6 C33 C34 -170.9(4) . .
Zn2 O7 C35 O8 9.9(7) 6 .
Zn2 O7 C35 C34 -171.5(4) 6 .
Zn2 N2 C8 C9 -175.4(6) . .
Zn2 N2 C12 C11 174.7(6) . .
Zn2 N3 C13 C14 -178.3(6) . .
Zn2 N3 C17 C16 177.5(9) . .
Zn3 O4 C29 O3 -4.6(10) . .
Zn3 O4 C29 C30 172.9(5) . .
Zn3 N4 C20 C21 -173.9(7) . .
Zn3 N4 C24 C23 172.5(8) . .
O1 C25 C26 C25 -127.7(7) . 3_657
O1 C25 C26 C27 -11.4(9) . 3_657
O1 C25 C26 C27 113.0(7) . .
O2 C25 C26 C25 51.6(4) . 3_657
O2 C25 C26 C27 167.9(6) . 3_657
O2 C25 C26 C27 -67.7(7) . .
O3 C29 C30 C29 126.9(9) . 4_563
O3 C29 C30 C31 -112.5(11) . .
O3 C29 C30 C31 -3.5(12) . 4_563
O3 C29 C30 C31A 20.7(13) . 4_563
O3 C29 C30 C31A -116.2(10) . .
O4 C29 C30 C29 -50.6(5) . 4_563
O4 C29 C30 C31 70.0(12) . .
O4 C29 C30 C31 179.0(9) . 4_563
O4 C29 C30 C31A -156.8(9) . 4_563
O4 C29 C30 C31A 66.3(10) . .
O5 C33 C34 C35 -126.8(7) . .
O5 C33 C34 C36 -9.0(10) . .
O5 C33 C34 C38 114.6(7) . .
O6 C33 C34 C35 52.1(7) . .
O6 C33 C34 C36 169.9(6) . .
O6 C33 C34 C38 -66.5(7) . .
N1 C1 C2 C3 -0.3(11) . .
N2 C8 C9 C10 1.3(11) . .
N3 C13 C14 C15 -0.2(15) . .
N4 C20 C21 C22 2.2(14) . .
C1 N1 C5 C4 -2.7(10) . .
C1 C2 C3 C4 -1.3(10) . .
C1 C2 C3 C6 -177.3(6) . .
C2 C3 C4 C5 0.8(11) . .
C2 C3 C6 C7 76.4(9) . .
C3 C4 C5 N1 1.2(11) . .
C3 C6 C7 C10 -174.5(7) . .
C4 C3 C6 C7 -99.5(8) . .
C5 N1 C1 C2 2.3(10) . .
C6 C3 C4 C5 176.8(7) . .
C6 C7 C10 C9 82.8(9) . .
C6 C7 C10 C11 -99.6(9) . .
C7 C10 C11 C12 -177.1(7) . .
C8 N2 C12 C11 -0.6(10) . .
C8 C9 C10 C7 176.3(7) . .
C8 C9 C10 C11 -1.5(11) . .
C9 C10 C11 C12 0.7(11) . .
C10 C11 C12 N2 0.3(11) . .
C12 N2 C8 C9 -0.2(11) . .
C13 N3 C17 C16 -4.6(15) . .
C13 C14 C15 C16 -2.9(16) . .
C13 C14 C15 C18 -178.4(10) . .
C14 C15 C16 C17 2.4(18) . .
C14 C15 C18 C19 79.1(13) . .
C15 C16 C17 N3 1.5(19) . .
C15 C18 C19 C22 -175.2(8) . .
C16 C15 C18 C19 -95.9(14) . .
C17 N3 C13 C14 4.0(13) . .
C18 C15 C16 C17 177.7(11) . .
C18 C19 C22 C21 60.7(13) . .
C18 C19 C22 C23 -118.8(11) . .
C19 C22 C23 C24 -178.2(10) . .
C20 N4 C24 C23 -1.5(15) . .
C20 C21 C22 C19 177.0(9) . .
C20 C21 C22 C23 -3.4(14) . .
C21 C22 C23 C24 2.3(15) . .
C22 C23 C24 N4 0.1(17) . .
C24 N4 C20 C21 0.3(13) . .
C25 C26 C27 C28 -173.8(6) 3_657 .
C25 C26 C27 C28 -59.2(8) . .
C27 C26 C27 C28 64.7(6) 3_657 .
C29 C30 C31 C32 67.8(17) . .
C29 C30 C31 C32 -172.4(12) 4_563 .
C29 C30 C31A C32A 172.8(13) 4_563 .
C29 C30 C31A C32A 62.6(16) . .
C31 C30 C31 C32 -46.3(11) 4_563 .
C31 C30 C31A C32A -110(3) . .
C31 C30 C31A C32A -48.0(17) 4_563 .
C33 C34 C35 O7 51.5(7) . .
C33 C34 C35 O8 -129.8(6) . .
C33 C34 C36 C37 -163.2(7) . .
C33 C34 C38 C39 -53.5(8) . .
C35 C34 C36 C37 -46.8(9) . .
C35 C34 C38 C39 -168.6(6) . .
C36 C34 C35 O7 -69.4(7) . .
C36 C34 C35 O8 109.3(7) . .
C36 C34 C38 C39 70.7(9) . .
C38 C34 C35 O7 167.8(5) . .
C38 C34 C35 O8 -13.5(9) . .
C38 C34 C36 C37 75.6(9) . .
C31A C30 C31 C32 77(3) . .
C31A C30 C31 C32 -67.2(15) 4_563 .
C31A C30 C31A C32A -65.3(14) 4_563 .
